data_4069129
loop_
_publ_author_name
'Ohno, Kouji'
'Arima, Kenji'
'Tanaka, Shinji'
'Yamagata, Tsuneaki'
'Tsurugi, Hayato'
'Mashima, Kazushi'

_publ_section_title
;
 Synthesis and Characterization of Proximal Dinuclear Complexes of
 Palladium Supported by 2,6-Bis(arylimino)phenoxy (aryl =
 2,6-diisopropylphenyl and 2,4,6-tri-tert-butylphenyl) and
 3,6-Bis(imino(2,6-diisopropylphenyl))pyridazine Ligands
;
_journal_issue 11
_journal_name_full Organometallics
_journal_page_first 3256
_journal_paper_doi 10.1021/om900043u
_journal_volume 28
_journal_year 2009
_chemical_formula_moiety 'C66 H82 Cl2 N4 O2 Pd2'
_chemical_formula_sum 'C66 H82 Cl2 N4 O2 Pd2'
_chemical_formula_weight 1247.06
_chemical_name_common 6a
_space_group_IT_number 14
_symmetry_cell_setting monoclinic
_symmetry_Int_Tables_number 14
_symmetry_space_group_name_Hall '-P 2yn'
_symmetry_space_group_name_H-M 'P 1 21/n 1'
_atom_sites_solution_hydrogens geom
_atom_sites_solution_primary direct
_atom_sites_solution_secondary difmap
_cell_angle_alpha 90.00
_cell_angle_beta 104.863(5)
_cell_angle_gamma 90.00
_cell_formula_units_Z 4
_cell_length_a 17.213(2)
_cell_length_b 19.576(2)
_cell_length_c 18.334(3)
_cell_measurement_reflns_used 52638
_cell_measurement_temperature 120(1)
_cell_measurement_theta_max 28.6
_cell_measurement_theta_min 3.05
_cell_volume 5971.2(14)
_diffrn_ambient_temperature 120(1)
_diffrn_detector_area_resol_mean 10.00
_diffrn_measured_fraction_theta_full 0.997
_diffrn_measured_fraction_theta_max 0.997
_diffrn_measurement_device_details
;
RAPID: Eulerian 3-circle
;
_diffrn_measurement_device_type 'Rigaku RAXIS-RAPID Imaging Plate'
_diffrn_measurement_method \w
_diffrn_radiation_detector 'imaging plate'
_diffrn_radiation_monochromator graphite
_diffrn_radiation_source 'normal-focus sealed tube'
_diffrn_radiation_type MoK\a
_diffrn_radiation_wavelength 0.71075
_diffrn_reflns_av_R_equivalents 0.2161
_diffrn_reflns_av_sigmaI/netI 0.1092
_diffrn_reflns_limit_h_max 21
_diffrn_reflns_limit_h_min -22
_diffrn_reflns_limit_k_max 25
_diffrn_reflns_limit_k_min -25
_diffrn_reflns_limit_l_max 23
_diffrn_reflns_limit_l_min -23
_diffrn_reflns_number 118758
_diffrn_reflns_reduction_process 'Lp corrections applied'
_diffrn_reflns_theta_full 27.48
_diffrn_reflns_theta_max 27.48
_diffrn_reflns_theta_min 3.05
_exptl_absorpt_coefficient_mu 0.739
_exptl_absorpt_correction_T_max 0.9282
_exptl_absorpt_correction_T_min 0.2504
_exptl_absorpt_correction_type multi-scan
_exptl_absorpt_process_details
;
Higashi, T. (1995). ABSCOR - Program for Absorption Correction, Rigaku
        Corporation, Tokyo, Japan.
;
_exptl_crystal_colour ' orange '
_exptl_crystal_density_diffrn 1.387
_exptl_crystal_density_method 'not measured'
_exptl_crystal_description ' prism '
_exptl_crystal_F_000 2592
_exptl_crystal_size_max 0.1
_exptl_crystal_size_mid 0.1
_exptl_crystal_size_min 0.1
_refine_diff_density_max 1.541
_refine_diff_density_min -0.675
_refine_diff_density_rms 0.125
_refine_ls_extinction_method none
_refine_ls_goodness_of_fit_ref 1.017
_refine_ls_hydrogen_treatment constr
_refine_ls_matrix_type full
_refine_ls_number_parameters 685
_refine_ls_number_reflns 13657
_refine_ls_number_restraints 0
_refine_ls_restrained_S_all 1.017
_refine_ls_R_factor_all 0.1339
_refine_ls_R_factor_gt 0.0731
_refine_ls_shift/su_max 0.000
_refine_ls_shift/su_mean 0.000
_refine_ls_structure_factor_coef Fsqd
_refine_ls_weighting_details 'calc w=1/[\s^2^(Fo^2^)+(0.0532P)^2^+7.7510P] where P=(Fo^2^+2Fc^2^)/3'
_refine_ls_weighting_scheme calc
_refine_ls_wR_factor_gt 0.1289
_refine_ls_wR_factor_ref 0.1508
_reflns_number_gt 8376
_reflns_number_total 13657
_reflns_threshold_expression >2sigma(I)
_cod_data_source_file om900043u_si_001.cif
_cod_data_source_block 6a
_cod_original_cell_volume 5971.4(13)
_cod_original_sg_symbol_Hall ' -P 2yn '
_cod_original_sg_symbol_H-M ' P21/n '
_cod_database_code 4069129

loop_
_symmetry_equiv_pos_as_xyz
'x, y, z'
'-x+1/2, y+1/2, -z+1/2'
'-x, -y, -z'
'x-1/2, -y-1/2, z-1/2'

loop_
_atom_site_label
_atom_site_type_symbol
_atom_site_fract_x
_atom_site_fract_y
_atom_site_fract_z
_atom_site_U_iso_or_equiv
_atom_site_adp_type
_atom_site_occupancy
_atom_site_symmetry_multiplicity
_atom_site_calc_flag
_atom_site_refinement_flags
Pd1 Pd 0.14761(2) 0.046881(19) 0.15122(2) 0.02053(12) Uani 1 1 d .
Pd2 Pd 0.34056(2) -0.03762(2) -0.14406(2) 0.02096(12) Uani 1 1 d .
Cl1 Cl 0.21296(9) 0.13178(7) 0.22858(8) 0.0310(3) Uani 1 1 d .
Cl2 Cl 0.26044(9) -0.11857(7) -0.21616(8) 0.0289(3) Uani 1 1 d .
O1 O -0.0902(2) 0.02594(17) -0.0793(2) 0.0233(8) Uani 1 1 d .
O2 O 0.5924(2) -0.03081(18) 0.0734(2) 0.0249(9) Uani 1 1 d .
N1 N 0.0706(3) 0.1189(2) 0.0861(2) 0.0214(10) Uani 1 1 d .
N2 N -0.2203(3) 0.0243(2) -0.2139(2) 0.0233(10) Uani 1 1 d .
N3 N 0.4140(3) -0.1139(2) -0.0816(2) 0.0217(10) Uani 1 1 d .
N4 N 0.7242(3) -0.0380(2) 0.2071(2) 0.0223(10) Uani 1 1 d .
C1 C -0.0948(3) 0.0922(3) -0.0871(3) 0.0220(12) Uani 1 1 d .
C2 C -0.0422(3) 0.1345(3) -0.0316(3) 0.0234(12) Uani 1 1 d .
C3 C -0.0471(3) 0.2058(3) -0.0404(3) 0.0258(13) Uani 1 1 d .
H3 H -0.0125 0.2336 -0.0034 0.031 Uiso 1 1 calc R
C4 C -0.1004(4) 0.2376(3) -0.1012(3) 0.0295(14) Uani 1 1 d .
C5 C -0.1511(3) 0.1969(3) -0.1540(3) 0.0256(13) Uani 1 1 d .
H5 H -0.1879 0.2180 -0.1955 0.031 Uiso 1 1 calc R
C6 C -0.1501(3) 0.1253(2) -0.1484(3) 0.0182(11) Uani 1 1 d .
C7 C 0.0149(3) 0.0980(3) 0.0284(3) 0.0215(12) Uani 1 1 d .
H7 H 0.0105 0.0497 0.0245 0.026 Uiso 1 1 calc R
C8 C -0.1031(4) 0.3145(3) -0.1079(4) 0.0408(17) Uani 1 1 d .
H8A H -0.1437 0.3277 -0.1537 0.061 Uiso 1 1 calc R
H8B H -0.0503 0.3315 -0.1107 0.061 Uiso 1 1 calc R
H8C H -0.1168 0.3342 -0.0637 0.061 Uiso 1 1 calc R
C9 C 0.0822(3) 0.1916(3) 0.1023(3) 0.0211(12) Uani 1 1 d .
C10 C 0.1412(3) 0.2249(3) 0.0768(3) 0.0262(13) Uani 1 1 d .
C11 C 0.1517(4) 0.2946(3) 0.0905(3) 0.0313(14) Uani 1 1 d .
H11 H 0.1914 0.3189 0.0732 0.038 Uiso 1 1 calc R
C12 C 0.1038(4) 0.3289(3) 0.1295(4) 0.0352(15) Uani 1 1 d .
H12 H 0.1108 0.3766 0.1385 0.042 Uiso 1 1 calc R
C13 C 0.0470(4) 0.2943(3) 0.1549(3) 0.0345(15) Uani 1 1 d .
H13 H 0.0158 0.3184 0.1824 0.041 Uiso 1 1 calc R
C14 C 0.0335(3) 0.2245(3) 0.1417(3) 0.0260(13) Uani 1 1 d .
C15 C -0.0331(4) 0.1875(3) 0.1678(3) 0.0306(14) Uani 1 1 d .
H15 H -0.0539 0.1501 0.1309 0.037 Uiso 1 1 calc R
C16 C 0.1936(4) 0.1877(3) 0.0351(3) 0.0348(15) Uani 1 1 d .
H16 H 0.1895 0.1377 0.0445 0.042 Uiso 1 1 calc R
C17 C 0.1649(4) 0.1997(4) -0.0496(4) 0.0502(19) Uani 1 1 d .
H17A H 0.1996 0.1748 -0.0752 0.075 Uiso 1 1 calc R
H17B H 0.1670 0.2487 -0.0602 0.075 Uiso 1 1 calc R
H17C H 0.1094 0.1834 -0.0680 0.075 Uiso 1 1 calc R
C18 C 0.2818(4) 0.2081(3) 0.0624(4) 0.0414(16) Uani 1 1 d .
H18A H 0.3134 0.1824 0.0341 0.062 Uiso 1 1 calc R
H18B H 0.3014 0.1977 0.1163 0.062 Uiso 1 1 calc R
H18C H 0.2874 0.2571 0.0543 0.062 Uiso 1 1 calc R
C19 C -0.0001(5) 0.1548(4) 0.2445(4) 0.0514(19) Uani 1 1 d .
H19A H -0.0436 0.1314 0.2599 0.077 Uiso 1 1 calc R
H19B H 0.0229 0.1901 0.2816 0.077 Uiso 1 1 calc R
H19C H 0.0417 0.1217 0.2415 0.077 Uiso 1 1 calc R
C20 C -0.1044(4) 0.2349(4) 0.1691(5) 0.057(2) Uani 1 1 d .
H20A H -0.1253 0.2554 0.1191 0.086 Uiso 1 1 calc R
H20B H -0.0863 0.2712 0.2065 0.086 Uiso 1 1 calc R
H20C H -0.1470 0.2084 0.1826 0.086 Uiso 1 1 calc R
C21 C -0.2088(3) 0.0897(2) -0.2043(3) 0.0209(12) Uani 1 1 d .
H21 H -0.2448 0.1179 -0.2397 0.025 Uiso 1 1 calc R
C22 C -0.2896(3) 0.0062(3) -0.2748(3) 0.0224(12) Uani 1 1 d .
C23 C -0.2764(3) -0.0055(2) -0.3455(3) 0.0217(12) Uani 1 1 d .
C24 C -0.3439(4) -0.0187(3) -0.4054(3) 0.0287(13) Uani 1 1 d .
H24 H -0.3374 -0.0264 -0.4546 0.034 Uiso 1 1 calc R
C25 C -0.4197(4) -0.0206(3) -0.3933(3) 0.0322(14) Uani 1 1 d .
H25 H -0.4649 -0.0293 -0.4344 0.039 Uiso 1 1 calc R
C26 C -0.4308(3) -0.0098(3) -0.3219(3) 0.0284(13) Uani 1 1 d .
H26 H -0.4832 -0.0126 -0.3143 0.034 Uiso 1 1 calc R
C27 C -0.3657(3) 0.0050(3) -0.2611(3) 0.0250(12) Uani 1 1 d .
C28 C -0.1922(3) -0.0042(3) -0.3576(3) 0.0273(13) Uani 1 1 d .
H28 H -0.1535 -0.0103 -0.3071 0.033 Uiso 1 1 calc R
C29 C -0.1745(4) 0.0658(3) -0.3883(3) 0.0316(14) Uani 1 1 d .
H29A H -0.1199 0.0658 -0.3952 0.047 Uiso 1 1 calc R
H29B H -0.1790 0.1016 -0.3522 0.047 Uiso 1 1 calc R
H29C H -0.2132 0.0745 -0.4368 0.047 Uiso 1 1 calc R
C30 C -0.1774(4) -0.0625(3) -0.4084(3) 0.0334(14) Uani 1 1 d .
H30A H -0.1224 -0.0595 -0.4139 0.050 Uiso 1 1 calc R
H30B H -0.2155 -0.0588 -0.4581 0.050 Uiso 1 1 calc R
H30C H -0.1848 -0.1065 -0.3855 0.050 Uiso 1 1 calc R
C31 C -0.3787(3) 0.0194(3) -0.1840(3) 0.0307(13) Uani 1 1 d .
H31 H -0.3373 0.0537 -0.1593 0.037 Uiso 1 1 calc R
C32 C -0.3641(5) -0.0447(3) -0.1340(4) 0.0520(19) Uani 1 1 d .
H32A H -0.3725 -0.0336 -0.0844 0.078 Uiso 1 1 calc R
H32B H -0.3089 -0.0606 -0.1279 0.078 Uiso 1 1 calc R
H32C H -0.4018 -0.0806 -0.1577 0.078 Uiso 1 1 calc R
C33 C -0.4609(4) 0.0501(3) -0.1852(4) 0.0432(16) Uani 1 1 d .
H33A H -0.4641 0.0584 -0.1334 0.065 Uiso 1 1 calc R
H33B H -0.5034 0.0182 -0.2100 0.065 Uiso 1 1 calc R
H33C H -0.4677 0.0933 -0.2131 0.065 Uiso 1 1 calc R
C34 C 0.5951(3) -0.0974(3) 0.0764(3) 0.0218(12) Uani 1 1 d .
C35 C 0.5392(3) -0.1368(2) 0.0209(3) 0.0200(11) Uani 1 1 d .
C36 C 0.5423(3) -0.2083(3) 0.0249(3) 0.0230(12) Uani 1 1 d .
H36 H 0.5051 -0.2339 -0.0122 0.028 Uiso 1 1 calc R
C37 C 0.5979(3) -0.2433(3) 0.0811(3) 0.0257(13) Uani 1 1 d .
C38 C 0.6499(3) -0.2060(3) 0.1358(3) 0.0266(13) Uani 1 1 d .
H38 H 0.6864 -0.2297 0.1753 0.032 Uiso 1 1 calc R
C39 C 0.6515(3) -0.1337(3) 0.1358(3) 0.0211(12) Uani 1 1 d .
C40 C 0.4806(3) -0.0970(3) -0.0348(3) 0.0235(12) Uani 1 1 d .
H40 H 0.4942 -0.0501 -0.0367 0.028 Uiso 1 1 calc R
C41 C 0.6002(4) -0.3206(3) 0.0813(3) 0.0343(15) Uani 1 1 d .
H41A H 0.5587 -0.3380 0.0383 0.052 Uiso 1 1 calc R
H41B H 0.5904 -0.3377 0.1283 0.052 Uiso 1 1 calc R
H41C H 0.6532 -0.3360 0.0773 0.052 Uiso 1 1 calc R
C42 C 0.3872(3) -0.1842(3) -0.0878(3) 0.0251(13) Uani 1 1 d .
C43 C 0.3487(3) -0.2103(3) -0.0355(3) 0.0257(12) Uani 1 1 d .
C44 C 0.3267(4) -0.2787(3) -0.0413(4) 0.0397(16) Uani 1 1 d .
H44 H 0.2994 -0.2973 -0.0070 0.048 Uiso 1 1 calc R
C45 C 0.3438(4) -0.3201(3) -0.0959(4) 0.0393(16) Uani 1 1 d .
H45 H 0.3303 -0.3673 -0.0975 0.047 Uiso 1 1 calc R
C46 C 0.3803(4) -0.2933(3) -0.1480(4) 0.0373(16) Uani 1 1 d .
H46 H 0.3907 -0.3222 -0.1861 0.045 Uiso 1 1 calc R
C47 C 0.4024(3) -0.2243(3) -0.1462(3) 0.0276(13) Uani 1 1 d .
C48 C 0.3305(4) -0.1655(3) 0.0259(4) 0.0372(15) Uani 1 1 d .
H48 H 0.3696 -0.1267 0.0342 0.045 Uiso 1 1 calc R
C49 C 0.3425(4) -0.2028(3) 0.1016(3) 0.0418(16) Uani 1 1 d .
H49A H 0.3308 -0.1715 0.1391 0.063 Uiso 1 1 calc R
H49B H 0.3983 -0.2185 0.1187 0.063 Uiso 1 1 calc R
H49C H 0.3062 -0.2421 0.0953 0.063 Uiso 1 1 calc R
C50 C 0.2467(4) -0.1348(3) -0.0001(4) 0.0462(18) Uani 1 1 d .
H50A H 0.2364 -0.1059 0.0400 0.069 Uiso 1 1 calc R
H50B H 0.2068 -0.1716 -0.0115 0.069 Uiso 1 1 calc R
H50C H 0.2430 -0.1073 -0.0455 0.069 Uiso 1 1 calc R
C51 C 0.4441(4) -0.1967(3) -0.2024(3) 0.0365(15) Uani 1 1 d .
H51 H 0.4416 -0.1457 -0.2011 0.044 Uiso 1 1 calc R
C52 C 0.4022(4) -0.2207(4) -0.2833(4) 0.0471(18) Uani 1 1 d .
H52A H 0.4302 -0.2014 -0.3189 0.071 Uiso 1 1 calc R
H52B H 0.3462 -0.2052 -0.2967 0.071 Uiso 1 1 calc R
H52C H 0.4037 -0.2707 -0.2856 0.071 Uiso 1 1 calc R
C53 C 0.5307(4) -0.2176(4) -0.1823(4) 0.0481(18) Uani 1 1 d .
H53A H 0.5569 -0.1990 -0.2195 0.072 Uiso 1 1 calc R
H53B H 0.5345 -0.2675 -0.1820 0.072 Uiso 1 1 calc R
H53C H 0.5575 -0.1999 -0.1321 0.072 Uiso 1 1 calc R
C54 C 0.7094(3) -0.1019(3) 0.1946(3) 0.0227(12) Uani 1 1 d .
H54 H 0.7422 -0.1321 0.2301 0.027 Uiso 1 1 calc R
C55 C 0.7901(3) -0.0223(3) 0.2729(3) 0.0237(12) Uani 1 1 d .
C56 C 0.7700(3) -0.0018(3) 0.3391(3) 0.0238(12) Uani 1 1 d .
C57 C 0.8332(3) 0.0133(3) 0.4012(3) 0.0253(13) Uani 1 1 d .
H57 H 0.8216 0.0272 0.4469 0.030 Uiso 1 1 calc R
C58 C 0.9121(4) 0.0088(3) 0.3983(3) 0.0285(14) Uani 1 1 d .
H58 H 0.9541 0.0204 0.4413 0.034 Uiso 1 1 calc R
C59 C 0.9300(4) -0.0127(3) 0.3332(3) 0.0301(13) Uani 1 1 d .
H59 H 0.9847 -0.0161 0.3319 0.036 Uiso 1 1 calc R
C60 C 0.8737(4) -0.0026(3) 0.1342(4) 0.0419(16) Uani 1 1 d .
H60A H 0.8872 -0.0217 0.0897 0.063 Uiso 1 1 calc R
H60B H 0.9065 0.0380 0.1512 0.063 Uiso 1 1 calc R
H60C H 0.8167 0.0099 0.1214 0.063 Uiso 1 1 calc R
C61 C 0.6830(3) 0.0026(3) 0.3429(3) 0.0267(13) Uani 1 1 d .
H61 H 0.6496 0.0121 0.2907 0.032 Uiso 1 1 calc R
C62 C 0.6543(4) -0.0663(3) 0.3680(3) 0.0302(13) Uani 1 1 d .
H62A H 0.5980 -0.0623 0.3695 0.045 Uiso 1 1 calc R
H62B H 0.6875 -0.0782 0.4183 0.045 Uiso 1 1 calc R
H62C H 0.6592 -0.1020 0.3320 0.045 Uiso 1 1 calc R
C63 C 0.6675(4) 0.0604(3) 0.3936(3) 0.0330(14) Uani 1 1 d .
H63A H 0.6105 0.0610 0.3932 0.049 Uiso 1 1 calc R
H63B H 0.6820 0.1042 0.3747 0.049 Uiso 1 1 calc R
H63C H 0.7002 0.0531 0.4452 0.049 Uiso 1 1 calc R
C64 C 0.8902(3) -0.0558(3) 0.1973(3) 0.0297(13) Uani 1 1 d .
H64 H 0.8539 -0.0955 0.1785 0.036 Uiso 1 1 calc R
C65 C 0.8695(3) -0.0299(3) 0.2685(3) 0.0269(13) Uani 1 1 d .
C66 C 0.9764(4) -0.0824(3) 0.2126(4) 0.0383(15) Uani 1 1 d .
H66A H 0.9865 -0.0989 0.1654 0.058 Uiso 1 1 calc R
H66B H 0.9841 -0.1198 0.2492 0.058 Uiso 1 1 calc R
H66C H 1.0140 -0.0453 0.2330 0.058 Uiso 1 1 calc R

loop_
_atom_site_aniso_label
_atom_site_aniso_U_11
_atom_site_aniso_U_22
_atom_site_aniso_U_33
_atom_site_aniso_U_23
_atom_site_aniso_U_13
_atom_site_aniso_U_12
Pd1 0.0257(2) 0.0174(2) 0.0163(2) -0.00055(17) 0.00128(17) -0.00072(17)
Pd2 0.0253(2) 0.0188(2) 0.0167(2) -0.00042(17) 0.00169(18) -0.00175(17)
Cl1 0.0400(9) 0.0204(7) 0.0247(7) -0.0016(6) -0.0060(6) -0.0020(6)
Cl2 0.0329(8) 0.0222(7) 0.0257(7) -0.0012(6) -0.0030(6) -0.0037(6)
O1 0.028(2) 0.0194(19) 0.019(2) 0.0015(15) 0.0011(17) 0.0009(15)
O2 0.026(2) 0.024(2) 0.022(2) 0.0000(16) 0.0002(17) 0.0016(16)
N1 0.025(3) 0.018(2) 0.019(2) 0.0011(18) 0.002(2) -0.0031(18)
N2 0.027(3) 0.029(3) 0.014(2) -0.0009(19) 0.004(2) -0.0040(19)
N3 0.029(3) 0.018(2) 0.017(2) -0.0028(18) 0.004(2) -0.0022(19)
N4 0.022(2) 0.030(3) 0.015(2) 0.002(2) 0.0039(19) 0.002(2)
C1 0.025(3) 0.023(3) 0.020(3) -0.002(2) 0.009(2) 0.001(2)
C2 0.024(3) 0.022(3) 0.023(3) -0.001(2) 0.005(2) -0.003(2)
C3 0.028(3) 0.023(3) 0.024(3) -0.004(2) 0.003(3) -0.003(2)
C4 0.035(4) 0.020(3) 0.031(3) 0.000(3) 0.003(3) -0.001(2)
C5 0.028(3) 0.024(3) 0.021(3) 0.003(2) 0.000(2) 0.003(2)
C6 0.020(3) 0.015(2) 0.020(3) 0.001(2) 0.006(2) 0.000(2)
C7 0.024(3) 0.019(3) 0.022(3) -0.001(2) 0.007(2) -0.001(2)
C8 0.046(4) 0.023(3) 0.040(4) -0.001(3) -0.012(3) 0.003(3)
C9 0.025(3) 0.022(3) 0.013(3) 0.005(2) -0.003(2) -0.003(2)
C10 0.029(3) 0.022(3) 0.027(3) 0.000(2) 0.006(3) -0.001(2)
C11 0.036(4) 0.022(3) 0.031(3) 0.003(3) 0.000(3) -0.011(2)
C12 0.042(4) 0.020(3) 0.041(4) -0.002(3) 0.006(3) -0.003(3)
C13 0.045(4) 0.027(3) 0.030(3) -0.004(3) 0.008(3) 0.002(3)
C14 0.029(3) 0.024(3) 0.022(3) -0.001(2) 0.001(3) -0.002(2)
C15 0.036(4) 0.027(3) 0.034(3) -0.006(3) 0.017(3) -0.003(2)
C16 0.037(4) 0.034(3) 0.037(4) 0.002(3) 0.015(3) -0.006(3)
C17 0.042(4) 0.076(5) 0.033(4) -0.015(4) 0.011(3) 0.000(4)
C18 0.031(4) 0.055(4) 0.041(4) 0.003(3) 0.015(3) -0.001(3)
C19 0.068(5) 0.057(5) 0.034(4) 0.003(3) 0.020(4) -0.009(4)
C20 0.048(5) 0.045(4) 0.086(6) -0.008(4) 0.032(4) 0.000(3)
C21 0.028(3) 0.016(3) 0.021(3) 0.001(2) 0.010(2) 0.001(2)
C22 0.032(3) 0.016(3) 0.017(3) 0.003(2) 0.002(2) -0.001(2)
C23 0.028(3) 0.014(3) 0.022(3) 0.001(2) 0.006(2) 0.000(2)
C24 0.044(4) 0.017(3) 0.023(3) 0.000(2) 0.006(3) 0.001(2)
C25 0.042(4) 0.023(3) 0.027(3) -0.002(3) 0.002(3) 0.000(3)
C26 0.027(3) 0.017(3) 0.037(4) 0.002(2) 0.001(3) -0.003(2)
C27 0.029(3) 0.020(3) 0.025(3) 0.004(2) 0.005(3) -0.002(2)
C28 0.033(3) 0.029(3) 0.019(3) -0.004(2) 0.005(3) 0.007(2)
C29 0.032(3) 0.036(3) 0.026(3) -0.005(3) 0.006(3) 0.002(3)
C30 0.045(4) 0.031(3) 0.022(3) -0.006(3) 0.007(3) 0.002(3)
C31 0.026(3) 0.040(3) 0.025(3) -0.001(3) 0.006(3) -0.003(3)
C32 0.063(5) 0.055(5) 0.042(4) 0.020(4) 0.021(4) 0.012(4)
C33 0.038(4) 0.059(4) 0.036(4) -0.006(3) 0.014(3) 0.001(3)
C34 0.022(3) 0.021(3) 0.024(3) 0.006(2) 0.009(2) 0.002(2)
C35 0.025(3) 0.017(3) 0.018(3) 0.002(2) 0.007(2) -0.001(2)
C36 0.024(3) 0.023(3) 0.021(3) -0.005(2) 0.005(2) 0.000(2)
C37 0.034(3) 0.020(3) 0.026(3) -0.003(2) 0.011(3) 0.001(2)
C38 0.030(3) 0.028(3) 0.020(3) 0.004(2) 0.004(3) 0.006(2)
C39 0.023(3) 0.020(3) 0.021(3) 0.001(2) 0.008(2) -0.004(2)
C40 0.029(3) 0.021(3) 0.022(3) 0.001(2) 0.009(3) -0.003(2)
C41 0.041(4) 0.020(3) 0.035(4) 0.000(3) -0.004(3) -0.001(3)
C42 0.028(3) 0.021(3) 0.020(3) 0.003(2) -0.004(3) 0.000(2)
C43 0.020(3) 0.021(3) 0.034(3) -0.001(2) 0.003(3) -0.001(2)
C44 0.038(4) 0.028(3) 0.053(4) 0.006(3) 0.011(3) -0.002(3)
C45 0.041(4) 0.023(3) 0.049(4) 0.000(3) 0.003(3) -0.005(3)
C46 0.048(4) 0.021(3) 0.035(4) -0.006(3) -0.005(3) -0.001(3)
C47 0.032(3) 0.022(3) 0.024(3) -0.012(2) 0.001(3) 0.001(2)
C48 0.037(4) 0.029(3) 0.050(4) 0.009(3) 0.019(3) 0.003(3)
C49 0.047(4) 0.045(4) 0.032(4) 0.008(3) 0.009(3) 0.003(3)
C50 0.047(4) 0.056(5) 0.038(4) 0.011(3) 0.017(3) 0.019(3)
C51 0.050(4) 0.033(3) 0.029(3) -0.003(3) 0.012(3) -0.001(3)
C52 0.060(5) 0.050(4) 0.031(4) -0.005(3) 0.011(3) 0.007(3)
C53 0.044(4) 0.064(5) 0.035(4) -0.007(3) 0.007(3) -0.008(4)
C54 0.026(3) 0.023(3) 0.020(3) 0.005(2) 0.007(2) 0.003(2)
C55 0.031(3) 0.017(3) 0.020(3) 0.004(2) 0.002(2) 0.002(2)
C56 0.026(3) 0.022(3) 0.020(3) 0.001(2) 0.000(2) 0.001(2)
C57 0.033(3) 0.021(3) 0.019(3) 0.001(2) 0.002(3) -0.002(2)
C58 0.033(4) 0.025(3) 0.020(3) 0.003(2) -0.009(3) -0.004(2)
C59 0.028(3) 0.024(3) 0.035(4) 0.003(3) 0.002(3) 0.002(2)
C60 0.050(4) 0.045(4) 0.034(4) 0.004(3) 0.016(3) 0.009(3)
C61 0.033(3) 0.024(3) 0.021(3) 0.000(2) 0.003(3) 0.002(2)
C62 0.033(3) 0.029(3) 0.031(3) -0.005(3) 0.013(3) -0.004(2)
C63 0.037(4) 0.035(3) 0.028(3) 0.001(3) 0.011(3) 0.000(3)
C64 0.029(3) 0.032(3) 0.028(3) 0.002(3) 0.007(3) 0.000(2)
C65 0.028(3) 0.025(3) 0.026(3) 0.004(2) 0.005(3) 0.001(2)
C66 0.031(4) 0.048(4) 0.038(4) -0.003(3) 0.014(3) 0.001(3)

loop_
_atom_type_symbol
_atom_type_description
_atom_type_scat_dispersion_real
_atom_type_scat_dispersion_imag
_atom_type_scat_source
C C 0.0033 0.0016 'International Tables Vol C Tables 4.2.6.8 and 6.1.1.4'
H H 0.0000 0.0000 'International Tables Vol C Tables 4.2.6.8 and 6.1.1.4'
Cl Cl 0.1484 0.1585 'International Tables Vol C Tables 4.2.6.8 and 6.1.1.4'
N N 0.0061 0.0033 'International Tables Vol C Tables 4.2.6.8 and 6.1.1.4'
O O 0.0106 0.0060 'International Tables Vol C Tables 4.2.6.8 and 6.1.1.4'
Pd Pd -0.9988 1.0072 'International Tables Vol C Tables 4.2.6.8 and 6.1.1.4'

loop_
_geom_angle_atom_site_label_1
_geom_angle_atom_site_label_2
_geom_angle_atom_site_label_3
_geom_angle
_geom_angle_site_symmetry_1
_geom_angle_site_symmetry_3
O1 Pd1 N2 90.71(16) 3 3
O1 Pd1 N1 88.33(16) 3 .
N2 Pd1 N1 178.80(17) 3 .
O1 Pd1 Cl1 177.76(11) 3 .
N2 Pd1 Cl1 90.81(13) 3 .
N1 Pd1 Cl1 90.18(12) . .
O2 Pd2 N4 91.24(16) 3_655 3_655
O2 Pd2 N3 87.50(16) 3_655 .
N4 Pd2 N3 176.22(17) 3_655 .
O2 Pd2 Cl2 175.19(11) 3_655 .
N4 Pd2 Cl2 90.84(13) 3_655 .
N3 Pd2 Cl2 90.70(12) . .
C1 O1 Pd1 128.7(3) . 3
C34 O2 Pd2 129.0(3) . 3_655
C7 N1 C9 120.6(4) . .
C7 N1 Pd1 118.7(3) . .
C9 N1 Pd1 120.6(3) . .
C21 N2 C22 114.3(4) . .
C21 N2 Pd1 123.4(4) . 3
C22 N2 Pd1 122.3(3) . 3
C40 N3 C42 120.5(4) . .
C40 N3 Pd2 119.4(4) . .
C42 N3 Pd2 120.0(3) . .
C54 N4 C55 115.3(4) . .
C54 N4 Pd2 123.7(4) . 3_655
C55 N4 Pd2 120.9(3) . 3_655
O1 C1 C6 123.1(5) . .
O1 C1 C2 119.1(5) . .
C6 C1 C2 117.8(5) . .
C3 C2 C1 118.9(5) . .
C3 C2 C7 125.5(5) . .
C1 C2 C7 115.5(5) . .
C4 C3 C2 122.8(5) . .
C4 C3 H3 118.6 . .
C2 C3 H3 118.6 . .
C5 C4 C3 118.2(5) . .
C5 C4 C8 121.2(5) . .
C3 C4 C8 120.6(5) . .
C4 C5 C6 122.1(5) . .
C4 C5 H5 118.9 . .
C6 C5 H5 118.9 . .
C5 C6 C21 116.3(5) . .
C5 C6 C1 120.2(5) . .
C21 C6 C1 123.5(4) . .
N1 C7 C2 132.3(5) . .
N1 C7 H7 113.8 . .
C2 C7 H7 113.8 . .
C4 C8 H8A 109.5 . .
C4 C8 H8B 109.5 . .
H8A C8 H8B 109.5 . .
C4 C8 H8C 109.5 . .
H8A C8 H8C 109.5 . .
H8B C8 H8C 109.5 . .
C10 C9 C14 123.2(5) . .
C10 C9 N1 117.7(5) . .
C14 C9 N1 119.1(5) . .
C9 C10 C11 118.3(5) . .
C9 C10 C16 121.9(5) . .
C11 C10 C16 119.8(5) . .
C10 C11 C12 119.8(5) . .
C10 C11 H11 120.1 . .
C12 C11 H11 120.1 . .
C13 C12 C11 120.4(5) . .
C13 C12 H12 119.8 . .
C11 C12 H12 119.8 . .
C12 C13 C14 121.9(6) . .
C12 C13 H13 119.1 . .
C14 C13 H13 119.1 . .
C13 C14 C9 116.4(5) . .
C13 C14 C15 120.9(5) . .
C9 C14 C15 122.7(5) . .
C19 C15 C14 110.9(5) . .
C19 C15 C20 110.5(6) . .
C14 C15 C20 112.5(5) . .
C19 C15 H15 107.6 . .
C14 C15 H15 107.6 . .
C20 C15 H15 107.6 . .
C10 C16 C17 111.2(5) . .
C10 C16 C18 112.5(5) . .
C17 C16 C18 109.3(5) . .
C10 C16 H16 107.9 . .
C17 C16 H16 107.9 . .
C18 C16 H16 107.9 . .
C16 C17 H17A 109.5 . .
C16 C17 H17B 109.5 . .
H17A C17 H17B 109.5 . .
C16 C17 H17C 109.5 . .
H17A C17 H17C 109.5 . .
H17B C17 H17C 109.5 . .
C16 C18 H18A 109.5 . .
C16 C18 H18B 109.5 . .
H18A C18 H18B 109.5 . .
C16 C18 H18C 109.5 . .
H18A C18 H18C 109.5 . .
H18B C18 H18C 109.5 . .
C15 C19 H19A 109.5 . .
C15 C19 H19B 109.5 . .
H19A C19 H19B 109.5 . .
C15 C19 H19C 109.5 . .
H19A C19 H19C 109.5 . .
H19B C19 H19C 109.5 . .
C15 C20 H20A 109.5 . .
C15 C20 H20B 109.5 . .
H20A C20 H20B 109.5 . .
C15 C20 H20C 109.5 . .
H20A C20 H20C 109.5 . .
H20B C20 H20C 109.5 . .
N2 C21 C6 129.4(5) . .
N2 C21 H21 115.3 . .
C6 C21 H21 115.3 . .
C23 C22 C27 123.3(5) . .
C23 C22 N2 117.3(5) . .
C27 C22 N2 119.4(5) . .
C22 C23 C24 117.4(5) . .
C22 C23 C28 121.5(5) . .
C24 C23 C28 121.2(5) . .
C25 C24 C23 120.5(5) . .
C25 C24 H24 119.8 . .
C23 C24 H24 119.8 . .
C24 C25 C26 120.9(6) . .
C24 C25 H25 119.6 . .
C26 C25 H25 119.6 . .
C25 C26 C27 120.6(6) . .
C25 C26 H26 119.7 . .
C27 C26 H26 119.7 . .
C26 C27 C22 117.4(5) . .
C26 C27 C31 120.3(5) . .
C22 C27 C31 122.3(5) . .
C23 C28 C30 112.8(5) . .
C23 C28 C29 110.7(4) . .
C30 C28 C29 111.2(5) . .
C23 C28 H28 107.3 . .
C30 C28 H28 107.3 . .
C29 C28 H28 107.3 . .
C28 C29 H29A 109.5 . .
C28 C29 H29B 109.5 . .
H29A C29 H29B 109.5 . .
C28 C29 H29C 109.5 . .
H29A C29 H29C 109.5 . .
H29B C29 H29C 109.5 . .
C28 C30 H30A 109.5 . .
C28 C30 H30B 109.5 . .
H30A C30 H30B 109.5 . .
C28 C30 H30C 109.5 . .
H30A C30 H30C 109.5 . .
H30B C30 H30C 109.5 . .
C27 C31 C33 114.6(5) . .
C27 C31 C32 111.4(5) . .
C33 C31 C32 109.7(5) . .
C27 C31 H31 106.9 . .
C33 C31 H31 106.9 . .
C32 C31 H31 106.9 . .
C31 C32 H32A 109.5 . .
C31 C32 H32B 109.5 . .
H32A C32 H32B 109.5 . .
C31 C32 H32C 109.5 . .
H32A C32 H32C 109.5 . .
H32B C32 H32C 109.5 . .
C31 C33 H33A 109.5 . .
C31 C33 H33B 109.5 . .
H33A C33 H33B 109.5 . .
C31 C33 H33C 109.5 . .
H33A C33 H33C 109.5 . .
H33B C33 H33C 109.5 . .
O2 C34 C35 119.8(5) . .
O2 C34 C39 122.2(5) . .
C35 C34 C39 117.9(4) . .
C36 C35 C34 119.4(5) . .
C36 C35 C40 125.3(5) . .
C34 C35 C40 115.3(4) . .
C37 C36 C35 122.7(5) . .
C37 C36 H36 118.7 . .
C35 C36 H36 118.7 . .
C38 C37 C36 118.3(5) . .
C38 C37 C41 121.3(5) . .
C36 C37 C41 120.4(5) . .
C37 C38 C39 122.8(5) . .
C37 C38 H38 118.6 . .
C39 C38 H38 118.6 . .
C54 C39 C38 116.7(5) . .
C54 C39 C34 124.4(5) . .
C38 C39 C34 118.8(5) . .
N3 C40 C35 131.8(5) . .
N3 C40 H40 114.1 . .
C35 C40 H40 114.1 . .
C37 C41 H41A 109.5 . .
C37 C41 H41B 109.5 . .
H41A C41 H41B 109.5 . .
C37 C41 H41C 109.5 . .
H41A C41 H41C 109.5 . .
H41B C41 H41C 109.5 . .
C43 C42 C47 122.2(5) . .
C43 C42 N3 119.4(5) . .
C47 C42 N3 118.3(5) . .
C44 C43 C42 118.0(5) . .
C44 C43 C48 120.6(5) . .
C42 C43 C48 121.5(5) . .
C45 C44 C43 121.2(6) . .
C45 C44 H44 119.4 . .
C43 C44 H44 119.4 . .
C46 C45 C44 120.1(6) . .
C46 C45 H45 119.9 . .
C44 C45 H45 119.9 . .
C45 C46 C47 121.3(6) . .
C45 C46 H46 119.3 . .
C47 C46 H46 119.3 . .
C46 C47 C42 117.0(6) . .
C46 C47 C51 120.3(5) . .
C42 C47 C51 122.6(5) . .
C43 C48 C50 110.7(5) . .
C43 C48 C49 113.0(5) . .
C50 C48 C49 111.6(5) . .
C43 C48 H48 107.1 . .
C50 C48 H48 107.1 . .
C49 C48 H48 107.1 . .
C48 C49 H49A 109.5 . .
C48 C49 H49B 109.5 . .
H49A C49 H49B 109.5 . .
C48 C49 H49C 109.5 . .
H49A C49 H49C 109.5 . .
H49B C49 H49C 109.5 . .
C48 C50 H50A 109.5 . .
C48 C50 H50B 109.5 . .
H50A C50 H50B 109.5 . .
C48 C50 H50C 109.5 . .
H50A C50 H50C 109.5 . .
H50B C50 H50C 109.5 . .
C53 C51 C47 110.8(5) . .
C53 C51 C52 110.1(5) . .
C47 C51 C52 111.3(5) . .
C53 C51 H51 108.2 . .
C47 C51 H51 108.2 . .
C52 C51 H51 108.2 . .
C51 C52 H52A 109.5 . .
C51 C52 H52B 109.5 . .
H52A C52 H52B 109.5 . .
C51 C52 H52C 109.5 . .
H52A C52 H52C 109.5 . .
H52B C52 H52C 109.5 . .
C51 C53 H53A 109.5 . .
C51 C53 H53B 109.5 . .
H53A C53 H53B 109.5 . .
C51 C53 H53C 109.5 . .
H53A C53 H53C 109.5 . .
H53B C53 H53C 109.5 . .
N4 C54 C39 129.3(5) . .
N4 C54 H54 115.4 . .
C39 C54 H54 115.4 . .
C65 C55 C56 122.8(5) . .
C65 C55 N4 119.6(5) . .
C56 C55 N4 117.6(5) . .
C57 C56 C55 117.1(5) . .
C57 C56 C61 121.5(5) . .
C55 C56 C61 121.4(5) . .
C58 C57 C56 121.8(5) . .
C58 C57 H57 119.1 . .
C56 C57 H57 119.1 . .
C59 C58 C57 119.8(5) . .
C59 C58 H58 120.1 . .
C57 C58 H58 120.1 . .
C58 C59 C65 121.6(6) . .
C58 C59 H59 119.2 . .
C65 C59 H59 119.2 . .
C64 C60 H60A 109.5 . .
C64 C60 H60B 109.5 . .
H60A C60 H60B 109.5 . .
C64 C60 H60C 109.5 . .
H60A C60 H60C 109.5 . .
H60B C60 H60C 109.5 . .
C56 C61 C63 113.4(5) . .
C56 C61 C62 111.0(4) . .
C63 C61 C62 110.3(5) . .
C56 C61 H61 107.3 . .
C63 C61 H61 107.3 . .
C62 C61 H61 107.3 . .
C61 C62 H62A 109.5 . .
C61 C62 H62B 109.5 . .
H62A C62 H62B 109.5 . .
C61 C62 H62C 109.5 . .
H62A C62 H62C 109.5 . .
H62B C62 H62C 109.5 . .
C61 C63 H63A 109.5 . .
C61 C63 H63B 109.5 . .
H63A C63 H63B 109.5 . .
C61 C63 H63C 109.5 . .
H63A C63 H63C 109.5 . .
H63B C63 H63C 109.5 . .
C65 C64 C60 112.4(5) . .
C65 C64 C66 112.6(5) . .
C60 C64 C66 110.7(5) . .
C65 C64 H64 106.9 . .
C60 C64 H64 106.9 . .
C66 C64 H64 106.9 . .
C55 C65 C59 116.8(5) . .
C55 C65 C64 122.0(5) . .
C59 C65 C64 121.2(5) . .
C64 C66 H66A 109.5 . .
C64 C66 H66B 109.5 . .
H66A C66 H66B 109.5 . .
C64 C66 H66C 109.5 . .
H66A C66 H66C 109.5 . .
H66B C66 H66C 109.5 . .

loop_
_geom_bond_atom_site_label_1
_geom_bond_atom_site_label_2
_geom_bond_distance
_geom_bond_site_symmetry_2
Pd1 O1 2.019(4) 3
Pd1 N2 2.023(4) 3
Pd1 N1 2.088(4) .
Pd1 Cl1 2.2850(14) .
Pd2 O2 2.009(4) 3_655
Pd2 N4 2.028(4) 3_655
Pd2 N3 2.096(4) .
Pd2 Cl2 2.2859(14) .
O1 C1 1.304(6) .
O1 Pd1 2.019(4) 3
O2 C34 1.304(6) .
O2 Pd2 2.009(4) 3_655
N1 C7 1.298(6) .
N1 C9 1.457(6) .
N2 C21 1.301(6) .
N2 C22 1.452(7) .
N2 Pd1 2.023(4) 3
N3 C40 1.287(7) .
N3 C42 1.447(6) .
N4 C54 1.286(6) .
N4 C55 1.461(7) .
N4 Pd2 2.028(4) 3_655
C1 C6 1.429(7) .
C1 C2 1.437(7) .
C2 C3 1.407(7) .
C2 C7 1.461(7) .
C3 C4 1.395(8) .
C3 H3 0.9500 .
C4 C5 1.378(7) .
C4 C8 1.511(7) .
C5 C6 1.406(7) .
C5 H5 0.9500 .
C6 C21 1.423(7) .
C7 H7 0.9500 .
C8 H8A 0.9800 .
C8 H8B 0.9800 .
C8 H8C 0.9800 .
C9 C10 1.385(7) .
C9 C14 1.397(8) .
C10 C11 1.391(7) .
C10 C16 1.511(8) .
C11 C12 1.394(8) .
C11 H11 0.9500 .
C12 C13 1.367(8) .
C12 H12 0.9500 .
C13 C14 1.396(7) .
C13 H13 0.9500 .
C14 C15 1.531(8) .
C15 C19 1.516(9) .
C15 C20 1.544(8) .
C15 H15 1.0000 .
C16 C17 1.523(9) .
C16 C18 1.525(8) .
C16 H16 1.0000 .
C17 H17A 0.9800 .
C17 H17B 0.9800 .
C17 H17C 0.9800 .
C18 H18A 0.9800 .
C18 H18B 0.9800 .
C18 H18C 0.9800 .
C19 H19A 0.9800 .
C19 H19B 0.9800 .
C19 H19C 0.9800 .
C20 H20A 0.9800 .
C20 H20B 0.9800 .
C20 H20C 0.9800 .
C21 H21 0.9500 .
C22 C23 1.392(7) .
C22 C27 1.396(8) .
C23 C24 1.403(7) .
C23 C28 1.522(8) .
C24 C25 1.378(8) .
C24 H24 0.9500 .
C25 C26 1.386(8) .
C25 H25 0.9500 .
C26 C27 1.392(7) .
C26 H26 0.9500 .
C27 C31 1.513(8) .
C28 C30 1.535(7) .
C28 C29 1.540(8) .
C28 H28 1.0000 .
C29 H29A 0.9800 .
C29 H29B 0.9800 .
C29 H29C 0.9800 .
C30 H30A 0.9800 .
C30 H30B 0.9800 .
C30 H30C 0.9800 .
C31 C33 1.532(8) .
C31 C32 1.536(8) .
C31 H31 1.0000 .
C32 H32A 0.9800 .
C32 H32B 0.9800 .
C32 H32C 0.9800 .
C33 H33A 0.9800 .
C33 H33B 0.9800 .
C33 H33C 0.9800 .
C34 C35 1.434(7) .
C34 C39 1.445(7) .
C35 C36 1.402(7) .
C35 C40 1.462(7) .
C36 C37 1.393(7) .
C36 H36 0.9500 .
C37 C38 1.371(7) .
C37 C41 1.514(7) .
C38 C39 1.416(7) .
C38 H38 0.9500 .
C39 C54 1.412(7) .
C40 H40 0.9500 .
C41 H41A 0.9800 .
C41 H41B 0.9800 .
C41 H41C 0.9800 .
C42 C43 1.395(8) .
C42 C47 1.404(7) .
C43 C44 1.388(8) .
C43 C48 1.521(8) .
C44 C45 1.377(9) .
C44 H44 0.9500 .
C45 C46 1.375(9) .
C45 H45 0.9500 .
C46 C47 1.403(8) .
C46 H46 0.9500 .
C47 C51 1.499(8) .
C48 C50 1.522(8) .
C48 C49 1.534(8) .
C48 H48 1.0000 .
C49 H49A 0.9800 .
C49 H49B 0.9800 .
C49 H49C 0.9800 .
C50 H50A 0.9800 .
C50 H50B 0.9800 .
C50 H50C 0.9800 .
C51 C53 1.498(9) .
C51 C52 1.547(8) .
C51 H51 1.0000 .
C52 H52A 0.9800 .
C52 H52B 0.9800 .
C52 H52C 0.9800 .
C53 H53A 0.9800 .
C53 H53B 0.9800 .
C53 H53C 0.9800 .
C54 H54 0.9500 .
C55 C65 1.398(8) .
C55 C56 1.402(8) .
C56 C57 1.390(7) .
C56 C61 1.521(8) .
C57 C58 1.376(8) .
C57 H57 0.9500 .
C58 C59 1.373(8) .
C58 H58 0.9500 .
C59 C65 1.404(8) .
C59 H59 0.9500 .
C60 C64 1.527(8) .
C60 H60A 0.9800 .
C60 H60B 0.9800 .
C60 H60C 0.9800 .
C61 C63 1.529(7) .
C61 C62 1.547(7) .
C61 H61 1.0000 .
C62 H62A 0.9800 .
C62 H62B 0.9800 .
C62 H62C 0.9800 .
C63 H63A 0.9800 .
C63 H63B 0.9800 .
C63 H63C 0.9800 .
C64 C65 1.527(8) .
C64 C66 1.530(8) .
C64 H64 1.0000 .
C66 H66A 0.9800 .
C66 H66B 0.9800 .
C66 H66C 0.9800 .

loop_
_geom_torsion_atom_site_label_1
_geom_torsion_atom_site_label_2
_geom_torsion_atom_site_label_3
_geom_torsion_atom_site_label_4
_geom_torsion
_geom_torsion_site_symmetry_1
O1 Pd1 N1 C7 2.0(4) 3
N2 Pd1 N1 C7 -35(9) 3
Cl1 Pd1 N1 C7 -179.7(4) .
O1 Pd1 N1 C9 -174.3(4) 3
N2 Pd1 N1 C9 149(8) 3
Cl1 Pd1 N1 C9 4.0(4) .
O2 Pd2 N3 C40 -13.7(4) 3_655
N4 Pd2 N3 C40 57(3) 3_655
Cl2 Pd2 N3 C40 170.8(4) .
O2 Pd2 N3 C42 162.5(4) 3_655
N4 Pd2 N3 C42 -127(2) 3_655
Cl2 Pd2 N3 C42 -13.0(4) .
Pd1 O1 C1 C6 6.2(8) 3
Pd1 O1 C1 C2 -174.0(4) 3
O1 C1 C2 C3 179.6(5) .
C6 C1 C2 C3 -0.6(8) .
O1 C1 C2 C7 2.2(7) .
C6 C1 C2 C7 -178.0(5) .
C1 C2 C3 C4 -0.5(8) .
C7 C2 C3 C4 176.7(5) .
C2 C3 C4 C5 0.9(9) .
C2 C3 C4 C8 -179.9(6) .
C3 C4 C5 C6 -0.2(9) .
C8 C4 C5 C6 -179.4(6) .
C4 C5 C6 C21 176.4(5) .
C4 C5 C6 C1 -0.8(8) .
O1 C1 C6 C5 -179.0(5) .
C2 C1 C6 C5 1.2(8) .
O1 C1 C6 C21 4.0(8) .
C2 C1 C6 C21 -175.8(5) .
C9 N1 C7 C2 3.2(9) .
Pd1 N1 C7 C2 -173.1(5) .
C3 C2 C7 N1 1.9(10) .
C1 C2 C7 N1 179.2(6) .
C7 N1 C9 C10 -96.7(6) .
Pd1 N1 C9 C10 79.5(5) .
C7 N1 C9 C14 82.6(6) .
Pd1 N1 C9 C14 -101.2(5) .
C14 C9 C10 C11 -0.7(8) .
N1 C9 C10 C11 178.6(5) .
C14 C9 C10 C16 179.3(5) .
N1 C9 C10 C16 -1.4(8) .
C9 C10 C11 C12 0.6(8) .
C16 C10 C11 C12 -179.4(5) .
C10 C11 C12 C13 0.4(9) .
C11 C12 C13 C14 -1.3(9) .
C12 C13 C14 C9 1.2(9) .
C12 C13 C14 C15 -177.3(6) .
C10 C9 C14 C13 -0.1(8) .
N1 C9 C14 C13 -179.4(5) .
C10 C9 C14 C15 178.3(5) .
N1 C9 C14 C15 -1.0(8) .
C13 C14 C15 C19 -94.6(7) .
C9 C14 C15 C19 87.1(7) .
C13 C14 C15 C20 29.7(8) .
C9 C14 C15 C20 -148.6(6) .
C9 C10 C16 C17 101.0(6) .
C11 C10 C16 C17 -79.0(7) .
C9 C10 C16 C18 -136.0(6) .
C11 C10 C16 C18 44.0(8) .
C22 N2 C21 C6 176.5(5) .
Pd1 N2 C21 C6 -4.5(8) 3
C5 C6 C21 N2 178.0(5) .
C1 C6 C21 N2 -4.9(9) .
C21 N2 C22 C23 93.2(6) .
Pd1 N2 C22 C23 -85.9(5) 3
C21 N2 C22 C27 -83.4(6) .
Pd1 N2 C22 C27 97.6(5) 3
C27 C22 C23 C24 0.4(8) .
N2 C22 C23 C24 -176.0(4) .
C27 C22 C23 C28 -179.6(5) .
N2 C22 C23 C28 4.0(7) .
C22 C23 C24 C25 -0.8(8) .
C28 C23 C24 C25 179.2(5) .
C23 C24 C25 C26 -0.3(8) .
C24 C25 C26 C27 1.8(8) .
C25 C26 C27 C22 -2.1(8) .
C25 C26 C27 C31 177.6(5) .
C23 C22 C27 C26 1.0(8) .
N2 C22 C27 C26 177.4(5) .
C23 C22 C27 C31 -178.7(5) .
N2 C22 C27 C31 -2.3(8) .
C22 C23 C28 C30 137.2(5) .
C24 C23 C28 C30 -42.8(7) .
C22 C23 C28 C29 -97.4(6) .
C24 C23 C28 C29 82.6(6) .
C26 C27 C31 C33 -28.4(8) .
C22 C27 C31 C33 151.3(5) .
C26 C27 C31 C32 97.0(6) .
C22 C27 C31 C32 -83.3(7) .
Pd2 O2 C34 C35 177.8(3) 3_655
Pd2 O2 C34 C39 -0.3(7) 3_655
O2 C34 C35 C36 -179.7(5) .
C39 C34 C35 C36 -1.5(7) .
O2 C34 C35 C40 -1.9(7) .
C39 C34 C35 C40 176.3(5) .
C34 C35 C36 C37 0.1(8) .
C40 C35 C36 C37 -177.5(5) .
C35 C36 C37 C38 1.9(8) .
C35 C36 C37 C41 -178.0(5) .
C36 C37 C38 C39 -2.5(9) .
C41 C37 C38 C39 177.5(5) .
C37 C38 C39 C54 -178.6(5) .
C37 C38 C39 C34 1.0(8) .
O2 C34 C39 C54 -1.3(8) .
C35 C34 C39 C54 -179.4(5) .
O2 C34 C39 C38 179.1(5) .
C35 C34 C39 C38 1.0(7) .
C42 N3 C40 C35 -3.1(9) .
Pd2 N3 C40 C35 173.1(5) .
C36 C35 C40 N3 13.6(9) .
C34 C35 C40 N3 -164.1(6) .
C40 N3 C42 C43 81.2(7) .
Pd2 N3 C42 C43 -94.9(5) .
C40 N3 C42 C47 -97.7(6) .
Pd2 N3 C42 C47 86.1(6) .
C47 C42 C43 C44 1.5(8) .
N3 C42 C43 C44 -177.4(5) .
C47 C42 C43 C48 -178.2(5) .
N3 C42 C43 C48 2.9(8) .
C42 C43 C44 C45 1.3(9) .
C48 C43 C44 C45 -179.0(6) .
C43 C44 C45 C46 -2.7(10) .
C44 C45 C46 C47 1.4(10) .
C45 C46 C47 C42 1.3(9) .
C45 C46 C47 C51 178.4(6) .
C43 C42 C47 C46 -2.8(8) .
N3 C42 C47 C46 176.2(5) .
C43 C42 C47 C51 -179.8(5) .
N3 C42 C47 C51 -0.8(8) .
C44 C43 C48 C50 -87.1(7) .
C42 C43 C48 C50 92.6(7) .
C44 C43 C48 C49 38.9(8) .
C42 C43 C48 C49 -141.5(6) .
C46 C47 C51 C53 -76.5(7) .
C42 C47 C51 C53 100.4(7) .
C46 C47 C51 C52 46.3(8) .
C42 C47 C51 C52 -136.8(6) .
C55 N4 C54 C39 -178.8(5) .
Pd2 N4 C54 C39 3.6(8) 3_655
C38 C39 C54 N4 179.0(5) .
C34 C39 C54 N4 -0.6(9) .
C54 N4 C55 C65 77.3(6) .
Pd2 N4 C55 C65 -105.0(5) 3_655
C54 N4 C55 C56 -101.1(6) .
Pd2 N4 C55 C56 76.6(5) 3_655
C65 C55 C56 C57 1.9(8) .
N4 C55 C56 C57 -179.7(4) .
C65 C55 C56 C61 -177.0(5) .
N4 C55 C56 C61 1.3(7) .
C55 C56 C57 C58 0.3(8) .
C61 C56 C57 C58 179.3(5) .
C56 C57 C58 C59 -1.5(8) .
C57 C58 C59 C65 0.5(8) .
C57 C56 C61 C63 35.0(7) .
C55 C56 C61 C63 -146.1(5) .
C57 C56 C61 C62 -89.8(6) .
C55 C56 C61 C62 89.1(6) .
C56 C55 C65 C59 -2.9(8) .
N4 C55 C65 C59 178.8(5) .
C56 C55 C65 C64 176.8(5) .
N4 C55 C65 C64 -1.5(8) .
C58 C59 C65 C55 1.6(8) .
C58 C59 C65 C64 -178.0(5) .
C60 C64 C65 C55 73.3(7) .
C66 C64 C65 C55 -160.8(5) .
C60 C64 C65 C59 -107.1(6) .
C66 C64 C65 C59 18.8(7) .
